data_7007189
loop_
_publ_author_name
'Carbonera, Chiara'
'S\'anchez Costa, Jos\'e'
'Money, Victoria A.'
'Elha\"ik, J\'er\^ome'
'Howard, Judith A. K.'
'Halcrow, Malcolm A.'
'L\'etard, Jean-Fran\,cois'

_publ_section_title
;
 Photomagnetic properties of iron(II) spin crossover complexes of
 2,6-dipyrazolylpyridine and 2,6-dipyrazolylpyrazine ligands.
;
_journal_issue 25
_journal_name_full 'Dalton transactions (Cambridge, England : 2003)'
_journal_page_first 3058
_journal_page_last 3066
_journal_paper_doi 10.1039/b601366j
_journal_year 2006
_chemical_formula_moiety 'C24 H22 Fe N10 O2, 2(Cl O4)'
_chemical_formula_sum 'C24 H22 Cl2 Fe N10 O10'
_chemical_formula_weight 737.27
_chemical_name_common
;
Bis(2,6-di(pyrazol-1-yl)-4-(hydroxymethyl)pyridine)iron(ii)
diperchlorate (compound 5)
;
_chemical_name_systematic
;
Bis[2,6-di(pyrazol-1-yl)-4-(hydroxymethyl)pyridine]iron(II)
diperchlorate (compound 5)
;
_space_group_IT_number 9
_symmetry_cell_setting monoclinic
_symmetry_space_group_name_Hall 'C -2yc'
_symmetry_space_group_name_H-M 'C 1 c 1'
_atom_sites_solution_hydrogens geom
_atom_sites_solution_primary direct
_atom_sites_solution_secondary difmap
_audit_creation_method SHELXL-97
_cell_angle_alpha 90.00
_cell_angle_beta 99.61(3)
_cell_angle_gamma 90.00
_cell_formula_units_Z 4
_cell_length_a 12.269(3)
_cell_length_b 12.216(2)
_cell_length_c 20.572(4)
_cell_measurement_reflns_used 4039
_cell_measurement_temperature 340(2)
_cell_measurement_theta_max 26.2365
_cell_measurement_theta_min 2.3695
_cell_volume 3040.0(11)
_computing_cell_refinement 'SMART version 5.060 (Bruker, 1999)'
_computing_data_collection 'SMART version 5.060 (Bruker, 1999)'
_computing_data_reduction 'SAINT version 6.02A (Bruker, 2001)'
_computing_molecular_graphics 'SHELXTL version 5.10 (Bruker, 1997)'
_computing_publication_material 'SHELXTL version 5.10 (Bruker, 1997)'
_computing_structure_refinement 'SHELXL-97 (Sheldrick, 1997)'
_computing_structure_solution 'SHELXS-97 (Sheldrick, 1990)'
_diffrn_ambient_temperature 340(2)
_diffrn_measured_fraction_theta_full 0.991
_diffrn_measured_fraction_theta_max 0.991
_diffrn_measurement_device_type 'Bruker SMART 1000'
_diffrn_measurement_method /w
_diffrn_radiation_monochromator graphite
_diffrn_radiation_source 'fine-focus sealed tube'
_diffrn_radiation_type MoK\a
_diffrn_radiation_wavelength 0.71073
_diffrn_reflns_av_R_equivalents 0.0632
_diffrn_reflns_av_sigmaI/netI 0.1135
_diffrn_reflns_limit_h_max 15
_diffrn_reflns_limit_h_min -15
_diffrn_reflns_limit_k_max 14
_diffrn_reflns_limit_k_min -15
_diffrn_reflns_limit_l_max 26
_diffrn_reflns_limit_l_min -21
_diffrn_reflns_number 9681
_diffrn_reflns_theta_full 27.46
_diffrn_reflns_theta_max 27.46
_diffrn_reflns_theta_min 2.01
_diffrn_standards_decay_% 0
_diffrn_standards_interval_count 0
_diffrn_standards_interval_time 0
_diffrn_standards_number 0
_exptl_absorpt_coefficient_mu 0.744
_exptl_absorpt_correction_T_max 1.000000
_exptl_absorpt_correction_T_min 0.441651
_exptl_absorpt_correction_type multi-scan
_exptl_absorpt_process_details 'XPREP (SHELXTL, 1997)'
_exptl_crystal_colour yellow
_exptl_crystal_density_diffrn 1.611
_exptl_crystal_density_method 'not measured'
_exptl_crystal_description pyramid
_exptl_crystal_F_000 1504
_exptl_crystal_size_max 0.22
_exptl_crystal_size_mid 0.18
_exptl_crystal_size_min 0.18
_refine_diff_density_max 0.862
_refine_diff_density_min -1.302
_refine_diff_density_rms 0.134
_refine_ls_abs_structure_details 'Flack H D (1983), Acta Cryst. A39, 876-881'
_refine_ls_abs_structure_Flack 0.00(9)
_refine_ls_extinction_method none
_refine_ls_goodness_of_fit_ref 1.019
_refine_ls_hydrogen_treatment constr
_refine_ls_matrix_type full
_refine_ls_number_parameters 437
_refine_ls_number_reflns 5388
_refine_ls_number_restraints 2
_refine_ls_restrained_S_all 1.018
_refine_ls_R_factor_all 0.1260
_refine_ls_R_factor_gt 0.0891
_refine_ls_shift/su_max 0.004
_refine_ls_shift/su_mean 0.000
_refine_ls_structure_factor_coef Fsqd
_refine_ls_weighting_details 'calc w=1/[\s^2^(Fo^2^)+(0.1398P)^2^+0.0000P] where P=(Fo^2^+2Fc^2^)/3'
_refine_ls_weighting_scheme calc
_refine_ls_wR_factor_gt 0.2082
_refine_ls_wR_factor_ref 0.2367
_reflns_number_gt 3637
_reflns_number_total 5388
_reflns_threshold_expression >2sigma(I)
_cod_data_source_file b601366j.txt
_cod_data_source_block sad_1
_cod_depositor_comments
;
The following automatic conversions were performed:
'_symmetry_cell_setting' value 'Monoclinic' changed to 'monoclinic'
according to '/home/saulius/struct/CIF-dictionaries/cif_core.dic'
dictionary named 'cif_core.dic' version 2.4.1 from 2010-06-29.

Automatic conversion script
Id: cif_fix_enum 1527 2010-12-29 10:47:43Z saulius 
;
_cod_original_sg_symbol_Hall C-2yc
_cod_original_sg_symbol_H-M Cc
_cod_database_code 7007189

loop_
_symmetry_equiv_pos_as_xyz
'x, y, z'
'x, -y, z+1/2'
'x+1/2, y+1/2, z'
'x+1/2, -y+1/2, z+1/2'

loop_
_atom_site_label
_atom_site_type_symbol
_atom_site_fract_x
_atom_site_fract_y
_atom_site_fract_z
_atom_site_U_iso_or_equiv
_atom_site_adp_type
_atom_site_occupancy
_atom_site_symmetry_multiplicity
_atom_site_calc_flag
_atom_site_refinement_flags
_atom_site_disorder_assembly
_atom_site_disorder_group
Fe1 Fe 0.60011(8) 0.18006(8) 0.10684(6) 0.0467(3) Uani 1 1 d . . .
N1 N 0.7671(5) 0.1183(5) 0.1384(3) 0.0505(14) Uani 1 1 d . . .
N2 N 0.8003(5) 0.1178(5) 0.2054(3) 0.0477(13) Uani 1 1 d . . .
C1 C 0.8538(8) 0.0805(8) 0.1146(5) 0.064(2) Uani 1 1 d . . .
H1 H 0.8547 0.0688 0.0700 0.077 Uiso 1 1 calc R . .
C2 C 0.9431(7) 0.0605(8) 0.1641(6) 0.072(3) Uani 1 1 d . . .
H2 H 1.0129 0.0359 0.1591 0.087 Uiso 1 1 calc R . .
C3 C 0.9064(6) 0.0848(8) 0.2220(5) 0.061(2) Uani 1 1 d . . .
H3 H 0.9468 0.0795 0.2644 0.073 Uiso 1 1 calc R . .
N3 N 0.6300(5) 0.1875(5) 0.2116(3) 0.0430(15) Uani 1 1 d . . .
C4 C 0.7278(5) 0.1593(5) 0.2457(4) 0.0421(15) Uani 1 1 d . . .
C5 C 0.7544(7) 0.1739(6) 0.3129(4) 0.0518(18) Uani 1 1 d . . .
H5 H 0.8242 0.1559 0.3354 0.062 Uiso 1 1 calc R . .
C6 C 0.6748(7) 0.2161(7) 0.3458(4) 0.0534(18) Uani 1 1 d . B .
C7 C 0.7002(9) 0.2376(9) 0.4205(4) 0.075(3) Uani 1 1 d . . .
H7A H 0.6427 0.2846 0.4322 0.090 Uiso 1 1 calc R A 1
H7B H 0.6963 0.1685 0.4432 0.090 Uiso 1 1 calc R A 1
O1 O 0.792(2) 0.281(2) 0.4415(10) 0.102(7) Uani 0.50 1 d P B 1
H1A H 0.8184 0.3048 0.4103 0.154 Uiso 0.50 1 calc PR B 1
O1A O 0.807(2) 0.216(2) 0.4486(9) 0.098(7) Uani 0.50 1 d P B 2
H1B H 0.8184 0.1505 0.4472 0.146 Uiso 0.50 1 calc PR B 2
C8 C 0.5720(7) 0.2419(7) 0.3125(4) 0.0518(18) Uani 1 1 d . . .
H8 H 0.5171 0.2682 0.3347 0.062 Uiso 1 1 calc R B .
C9 C 0.5519(6) 0.2273(6) 0.2434(4) 0.0451(16) Uani 1 1 d . B .
N4 N 0.4534(5) 0.2545(5) 0.2016(3) 0.0511(14) Uani 1 1 d . . .
N5 N 0.4485(5) 0.2460(5) 0.1352(3) 0.0511(14) Uani 1 1 d . B .
C10 C 0.3567(7) 0.2912(8) 0.2146(5) 0.062(2) Uani 1 1 d . B .
H10 H 0.3400 0.3053 0.2563 0.075 Uiso 1 1 calc R . .
C11 C 0.2877(8) 0.3043(9) 0.1571(6) 0.077(3) Uani 1 1 d . . .
H11 H 0.2142 0.3267 0.1506 0.093 Uiso 1 1 calc R B .
C12 C 0.3502(7) 0.2772(7) 0.1104(5) 0.063(2) Uani 1 1 d . B .
H12 H 0.3243 0.2809 0.0653 0.075 Uiso 1 1 calc R . .
N6 N 0.5297(5) 0.0209(6) 0.0778(3) 0.0542(15) Uani 1 1 d . . .
N7 N 0.5110(5) 0.0028(5) 0.0113(3) 0.0441(13) Uani 1 1 d . . .
C13 C 0.4980(8) -0.0728(7) 0.1039(5) 0.066(2) Uani 1 1 d . . .
H13 H 0.5006 -0.0860 0.1486 0.079 Uiso 1 1 calc R . .
C14 C 0.4611(9) -0.1461(8) 0.0540(6) 0.076(3) Uani 1 1 d . . .
H14 H 0.4345 -0.2161 0.0597 0.091 Uiso 1 1 calc R . .
C15 C 0.4698(7) -0.0999(7) -0.0041(4) 0.060(2) Uani 1 1 d . . .
H15 H 0.4518 -0.1309 -0.0458 0.073 Uiso 1 1 calc R . .
N8 N 0.5779(5) 0.1760(5) 0.0041(4) 0.0406(15) Uani 1 1 d . . .
C16 C 0.5394(6) 0.0864(5) -0.0303(3) 0.0428(14) Uani 1 1 d . . .
C17 C 0.5337(6) 0.0748(6) -0.0977(4) 0.0490(16) Uani 1 1 d . . .
H17 H 0.5105 0.0097 -0.1191 0.059 Uiso 1 1 calc R . .
C18 C 0.5643(7) 0.1649(7) -0.1320(4) 0.0518(18) Uani 1 1 d . . .
C19 C 0.5609(9) 0.1600(8) -0.2055(5) 0.070(2) Uani 1 1 d . . .
H19A H 0.4931 0.1944 -0.2270 0.084 Uiso 1 1 calc R . .
H19B H 0.6222 0.2022 -0.2165 0.084 Uiso 1 1 calc R . .
O2A O 0.5660(17) 0.0553(9) -0.2304(5) 0.167(6) Uani 1 1 d . . .
H2A H 0.5069 0.0402 -0.2537 0.251 Uiso 1 1 calc R . .
C20 C 0.6021(7) 0.2601(7) -0.0976(4) 0.0531(19) Uani 1 1 d . . .
H20 H 0.6232 0.3209 -0.1198 0.064 Uiso 1 1 calc R . .
C21 C 0.6072(6) 0.2616(6) -0.0316(4) 0.0466(16) Uani 1 1 d . . .
N9 N 0.6471(5) 0.3496(5) 0.0102(3) 0.0487(14) Uani 1 1 d . . .
N10 N 0.6569(6) 0.3362(6) 0.0762(3) 0.0566(16) Uani 1 1 d . . .
C22 C 0.6761(8) 0.4525(7) -0.0050(5) 0.070(3) Uani 1 1 d . . .
H22 H 0.6732 0.4803 -0.0473 0.084 Uiso 1 1 calc R . .
C23 C 0.7093(9) 0.5069(8) 0.0508(6) 0.078(3) Uani 1 1 d . . .
H23 H 0.7354 0.5785 0.0552 0.094 Uiso 1 1 calc R . .
C24 C 0.6962(8) 0.4314(8) 0.1032(5) 0.073(3) Uani 1 1 d . . .
H24 H 0.7123 0.4464 0.1482 0.087 Uiso 1 1 calc R . .
Cl1 Cl 0.3837(2) 0.4310(2) 0.41755(13) 0.0742(6) Uani 1 1 d . . .
O3 O 0.3327(15) 0.4115(13) 0.3530(6) 0.177(6) Uani 1 1 d . . .
O4 O 0.3040(12) 0.4715(11) 0.4489(6) 0.145(4) Uani 1 1 d . . .
O5 O 0.4479(14) 0.3524(12) 0.4534(9) 0.175(6) Uani 1 1 d . . .
O6 O 0.4540(10) 0.5120(14) 0.3987(10) 0.211(9) Uani 1 1 d . . .
Cl2 Cl 0.2596(2) 0.0245(2) 0.29632(13) 0.0766(7) Uani 1 1 d . . .
O7 O 0.1734(12) 0.0762(16) 0.2615(10) 0.217(9) Uani 1 1 d . . .
O8 O 0.233(3) -0.0165(14) 0.3546(12) 0.293(17) Uani 1 1 d . . .
O9 O 0.2903(16) -0.0675(11) 0.2642(8) 0.191(7) Uani 1 1 d . . .
O10 O 0.3414(14) 0.1017(13) 0.3174(12) 0.257(13) Uani 1 1 d . . .

loop_
_atom_site_aniso_label
_atom_site_aniso_U_11
_atom_site_aniso_U_22
_atom_site_aniso_U_33
_atom_site_aniso_U_23
_atom_site_aniso_U_13
_atom_site_aniso_U_12
Fe1 0.0642(6) 0.0406(5) 0.0328(4) -0.0034(5) 0.0008(4) -0.0027(5)
N1 0.054(3) 0.049(4) 0.049(3) -0.007(3) 0.008(3) 0.000(3)
N2 0.056(3) 0.043(3) 0.042(3) -0.001(3) 0.005(3) 0.006(3)
C1 0.075(5) 0.060(5) 0.058(5) -0.014(4) 0.019(4) 0.000(4)
C2 0.057(5) 0.056(5) 0.106(8) 0.002(5) 0.018(5) 0.012(4)
C3 0.045(4) 0.063(5) 0.071(5) -0.006(4) -0.002(4) 0.009(4)
N3 0.052(3) 0.040(3) 0.036(4) -0.002(2) 0.002(3) -0.005(2)
C4 0.042(3) 0.033(3) 0.051(4) -0.006(3) 0.004(3) -0.002(3)
C5 0.065(4) 0.044(4) 0.041(4) 0.001(3) -0.007(3) 0.000(3)
C6 0.077(5) 0.044(4) 0.037(4) -0.001(3) 0.004(3) -0.007(4)
C7 0.102(7) 0.075(7) 0.042(4) -0.013(4) -0.002(5) 0.002(6)
O1 0.123(16) 0.107(16) 0.072(12) -0.019(14) 0.002(11) -0.050(15)
O1A 0.149(17) 0.089(13) 0.044(8) -0.006(10) -0.015(9) 0.032(14)
C8 0.067(4) 0.045(4) 0.045(4) -0.002(3) 0.013(3) 0.012(3)
C9 0.057(4) 0.031(3) 0.044(4) -0.004(3) -0.001(3) -0.008(3)
N4 0.060(4) 0.038(3) 0.053(4) 0.004(3) 0.005(3) -0.003(3)
N5 0.063(4) 0.044(3) 0.042(3) -0.002(3) -0.004(3) -0.005(3)
C10 0.051(4) 0.062(5) 0.073(6) 0.007(4) 0.007(4) 0.010(4)
C11 0.064(5) 0.069(6) 0.089(8) 0.017(5) -0.013(5) 0.011(5)
C12 0.064(5) 0.053(5) 0.064(5) -0.003(4) -0.013(4) -0.001(4)
N6 0.064(4) 0.046(3) 0.052(4) 0.009(3) 0.010(3) -0.008(3)
N7 0.055(3) 0.030(3) 0.044(3) -0.004(2) -0.001(3) -0.005(2)
C13 0.081(5) 0.043(4) 0.073(6) 0.022(4) 0.016(5) 0.009(4)
C14 0.105(7) 0.033(4) 0.086(7) 0.010(4) 0.005(5) -0.014(4)
C15 0.077(5) 0.037(4) 0.063(5) -0.009(4) -0.001(4) -0.013(4)
N8 0.050(3) 0.029(3) 0.043(4) -0.004(2) 0.008(3) -0.007(2)
C16 0.060(4) 0.028(3) 0.040(3) -0.007(3) 0.006(3) -0.001(3)
C17 0.052(4) 0.044(4) 0.048(4) -0.008(3) 0.001(3) -0.009(3)
C18 0.061(4) 0.047(4) 0.045(4) 0.000(3) 0.004(3) -0.001(3)
C19 0.089(6) 0.062(6) 0.057(5) -0.016(4) 0.009(5) 0.006(5)
O2A 0.36(2) 0.080(6) 0.072(6) -0.005(5) 0.059(9) 0.035(10)
C20 0.074(5) 0.040(4) 0.045(4) -0.006(3) 0.010(4) -0.007(4)
C21 0.065(4) 0.030(3) 0.040(4) 0.002(3) -0.003(3) -0.004(3)
N9 0.056(3) 0.028(3) 0.059(4) -0.002(3) 0.001(3) -0.007(2)
N10 0.069(4) 0.048(4) 0.051(4) -0.012(3) 0.005(3) -0.007(3)
C22 0.096(6) 0.031(4) 0.074(6) 0.012(4) -0.010(5) -0.010(4)
C23 0.107(7) 0.033(4) 0.090(7) -0.012(4) 0.004(6) -0.004(5)
C24 0.082(6) 0.048(5) 0.082(7) -0.035(5) -0.002(5) -0.007(4)
Cl1 0.0842(14) 0.0638(14) 0.0758(16) 0.0017(12) 0.0173(12) 0.0052(12)
O3 0.273(17) 0.156(12) 0.095(8) -0.005(8) 0.009(9) 0.073(12)
O4 0.199(11) 0.131(10) 0.118(9) 0.011(7) 0.066(9) 0.046(9)
O5 0.203(13) 0.119(9) 0.206(15) 0.090(10) 0.043(11) 0.067(9)
O6 0.114(7) 0.183(14) 0.31(2) 0.165(15) -0.044(10) -0.044(8)
Cl2 0.0955(16) 0.0586(13) 0.0733(16) -0.0097(11) 0.0070(12) 0.0052(12)
O7 0.146(10) 0.219(18) 0.241(18) -0.079(15) -0.099(11) 0.081(11)
O8 0.58(4) 0.110(11) 0.26(2) -0.055(13) 0.28(3) -0.086(19)
O9 0.281(18) 0.095(9) 0.195(16) -0.068(9) 0.037(13) 0.052(10)
O10 0.203(13) 0.138(12) 0.35(2) 0.128(15) -0.172(16) -0.092(11)

loop_
_atom_type_symbol
_atom_type_description
_atom_type_scat_dispersion_real
_atom_type_scat_dispersion_imag
_atom_type_scat_source
C C 0.0033 0.0016 'International Tables Vol C Tables 4.2.6.8 and 6.1.1.4'
H H 0.0000 0.0000 'International Tables Vol C Tables 4.2.6.8 and 6.1.1.4'
N N 0.0061 0.0033 'International Tables Vol C Tables 4.2.6.8 and 6.1.1.4'
O O 0.0106 0.0060 'International Tables Vol C Tables 4.2.6.8 and 6.1.1.4'
Cl Cl 0.1484 0.1585 'International Tables Vol C Tables 4.2.6.8 and 6.1.1.4'
Fe Fe 0.3463 0.8444 'International Tables Vol C Tables 4.2.6.8 and 6.1.1.4'

loop_
_geom_angle_atom_site_label_1
_geom_angle_atom_site_label_2
_geom_angle_atom_site_label_3
_geom_angle
_geom_angle_site_symmetry_1
_geom_angle_site_symmetry_3
_geom_angle_publ_flag
N8 Fe1 N3 177.4(3) . . ?
N8 Fe1 N10 73.7(2) . . ?
N3 Fe1 N10 104.4(2) . . ?
N8 Fe1 N6 73.8(2) . . ?
N3 Fe1 N6 108.1(3) . . ?
N10 Fe1 N6 147.5(3) . . ?
N8 Fe1 N1 104.6(2) . . ?
N3 Fe1 N1 73.6(2) . . ?
N10 Fe1 N1 93.4(3) . . ?
N6 Fe1 N1 94.8(3) . . ?
N8 Fe1 N5 107.8(2) . . ?
N3 Fe1 N5 74.0(2) . . ?
N10 Fe1 N5 94.8(3) . . ?
N6 Fe1 N5 94.9(3) . . ?
N1 Fe1 N5 147.7(2) . . ?
C1 N1 N2 104.4(6) . . ?
C1 N1 Fe1 141.5(6) . . ?
N2 N1 Fe1 114.1(4) . . ?
C3 N2 N1 111.6(6) . . ?
C3 N2 C4 129.5(7) . . ?
N1 N2 C4 118.6(5) . . ?
N1 C1 C2 112.0(8) . . ?
N1 C1 H1 124.0 . . ?
C2 C1 H1 124.0 . . ?
C3 C2 C1 105.4(8) . . ?
C3 C2 H2 127.3 . . ?
C1 C2 H2 127.3 . . ?
N2 C3 C2 106.6(8) . . ?
N2 C3 H3 126.7 . . ?
C2 C3 H3 126.7 . . ?
C4 N3 C9 119.6(7) . . ?
C4 N3 Fe1 120.7(5) . . ?
C9 N3 Fe1 119.6(5) . . ?
N3 C4 C5 122.4(7) . . ?
N3 C4 N2 112.8(6) . . ?
C5 C4 N2 124.8(6) . . ?
C4 C5 C6 118.3(7) . . ?
C4 C5 H5 120.9 . . ?
C6 C5 H5 120.9 . . ?
C8 C6 C5 120.7(7) . . ?
C8 C6 C7 118.4(8) . . ?
C5 C6 C7 120.9(7) . . ?
O1 C7 O1A 36.0(12) . . ?
O1 C7 C6 115.9(13) . . ?
O1A C7 C6 114.2(11) . . ?
O1 C7 H7A 108.3 . . ?
O1A C7 H7A 133.9 . . ?
C6 C7 H7A 108.3 . . ?
O1 C7 H7B 108.3 . . ?
O1A C7 H7B 75.6 . . ?
C6 C7 H7B 108.3 . . ?
H7A C7 H7B 107.4 . . ?
C7 O1 H1A 109.5 . . ?
C7 O1A H1B 109.5 . . ?
C6 C8 C9 117.7(7) . . ?
C6 C8 H8 121.1 . . ?
C9 C8 H8 121.1 . . ?
N3 C9 N4 113.7(7) . . ?
N3 C9 C8 121.2(7) . . ?
N4 C9 C8 125.1(7) . . ?
C10 N4 N5 109.5(7) . . ?
C10 N4 C9 131.4(7) . . ?
N5 N4 C9 119.1(6) . . ?
C12 N5 N4 104.9(7) . . ?
C12 N5 Fe1 141.6(6) . . ?
N4 N5 Fe1 113.4(5) . . ?
N4 C10 C11 108.3(10) . . ?
N4 C10 H10 125.8 . . ?
C11 C10 H10 125.8 . . ?
C10 C11 C12 104.2(9) . . ?
C10 C11 H11 127.9 . . ?
C12 C11 H11 127.9 . . ?
N5 C12 C11 113.1(8) . . ?
N5 C12 H12 123.5 . . ?
C11 C12 H12 123.5 . . ?
C13 N6 N7 104.5(7) . . ?
C13 N6 Fe1 141.1(7) . . ?
N7 N6 Fe1 114.4(4) . . ?
N6 N7 C15 111.9(6) . . ?
N6 N7 C16 118.2(5) . . ?
C15 N7 C16 129.9(6) . . ?
N6 C13 C14 109.6(9) . . ?
N6 C13 H13 125.2 . . ?
C14 C13 H13 125.2 . . ?
C15 C14 C13 108.9(8) . . ?
C15 C14 H14 125.5 . . ?
C13 C14 H14 125.5 . . ?
C14 C15 N7 105.1(8) . . ?
C14 C15 H15 127.4 . . ?
N7 C15 H15 127.4 . . ?
C16 N8 C21 116.3(7) . . ?
C16 N8 Fe1 121.8(5) . . ?
C21 N8 Fe1 121.8(5) . . ?
N8 C16 C17 124.4(7) . . ?
N8 C16 N7 111.7(6) . . ?
C17 C16 N7 123.8(6) . . ?
C16 C17 C18 117.0(7) . . ?
C16 C17 H17 121.5 . . ?
C18 C17 H17 121.5 . . ?
C17 C18 C20 119.7(7) . . ?
C17 C18 C19 120.8(7) . . ?
C20 C18 C19 119.4(7) . . ?
O2A C19 C18 114.4(9) . . ?
O2A C19 H19A 108.7 . . ?
C18 C19 H19A 108.7 . . ?
O2A C19 H19B 108.7 . . ?
C18 C19 H19B 108.7 . . ?
H19A C19 H19B 107.6 . . ?
C19 O2A H2A 109.5 . . ?
C21 C20 C18 118.4(7) . . ?
C21 C20 H20 120.8 . . ?
C18 C20 H20 120.8 . . ?
C20 C21 N8 124.1(7) . . ?
C20 C21 N9 125.3(7) . . ?
N8 C21 N9 110.6(6) . . ?
N10 N9 C22 111.2(7) . . ?
N10 N9 C21 118.9(6) . . ?
C22 N9 C21 129.9(7) . . ?
C24 N10 N9 106.1(7) . . ?
C24 N10 Fe1 138.9(7) . . ?
N9 N10 Fe1 114.9(4) . . ?
C23 C22 N9 108.6(9) . . ?
C23 C22 H22 125.7 . . ?
N9 C22 H22 125.7 . . ?
C22 C23 C24 105.6(8) . . ?
C22 C23 H23 127.2 . . ?
C24 C23 H23 127.2 . . ?
N10 C24 C23 108.6(9) . . ?
N10 C24 H24 125.7 . . ?
C23 C24 H24 125.7 . . ?
O4 Cl1 O5 113.2(9) . . ?
O4 Cl1 O3 105.8(9) . . ?
O5 Cl1 O3 121.2(10) . . ?
O4 Cl1 O6 113.5(12) . . ?
O5 Cl1 O6 108.4(9) . . ?
O3 Cl1 O6 93.2(11) . . ?
O7 Cl2 O8 111.0(18) . . ?
O7 Cl2 O9 112.4(11) . . ?
O8 Cl2 O9 103.9(12) . . ?
O7 Cl2 O10 108.2(11) . . ?
O8 Cl2 O10 103.6(16) . . ?
O9 Cl2 O10 117.3(14) . . ?

loop_
_geom_bond_atom_site_label_1
_geom_bond_atom_site_label_2
_geom_bond_distance
_geom_bond_site_symmetry_2
_geom_bond_publ_flag
Fe1 N8 2.087(7) . ?
Fe1 N3 2.127(7) . ?
Fe1 N10 2.161(7) . ?
Fe1 N6 2.171(7) . ?
Fe1 N1 2.179(6) . ?
Fe1 N5 2.194(7) . ?
N1 C1 1.326(11) . ?
N1 N2 1.370(8) . ?
N2 C3 1.351(10) . ?
N2 C4 1.407(9) . ?
C1 C2 1.386(14) . ?
C1 H1 0.9300 . ?
C2 C3 1.375(15) . ?
C2 H2 0.9300 . ?
C3 H3 0.9300 . ?
N3 C4 1.330(10) . ?
N3 C9 1.338(10) . ?
C4 C5 1.377(10) . ?
C5 C6 1.378(13) . ?
C5 H5 0.9300 . ?
C6 C8 1.368(12) . ?
C6 C7 1.538(11) . ?
C7 O1 1.25(2) . ?
C7 O1A 1.36(3) . ?
C7 H7A 0.9700 . ?
C7 H7B 0.9700 . ?
O1 H1A 0.8200 . ?
O1A H1B 0.8200 . ?
C8 C9 1.414(11) . ?
C8 H8 0.9300 . ?
C9 N4 1.400(10) . ?
N4 C10 1.337(11) . ?
N4 N5 1.362(9) . ?
N5 C12 1.286(11) . ?
C10 C11 1.344(14) . ?
C10 H10 0.9300 . ?
C11 C12 1.366(16) . ?
C11 H11 0.9300 . ?
C12 H12 0.9300 . ?
N6 C13 1.348(10) . ?
N6 N7 1.366(9) . ?
N7 C15 1.370(10) . ?
N7 C16 1.413(9) . ?
C13 C14 1.380(15) . ?
C13 H13 0.9300 . ?
C14 C15 1.342(14) . ?
C14 H14 0.9300 . ?
C15 H15 0.9300 . ?
N8 C16 1.345(9) . ?
N8 C21 1.361(9) . ?
C16 C17 1.383(10) . ?
C17 C18 1.392(11) . ?
C17 H17 0.9300 . ?
C18 C20 1.399(11) . ?
C18 C19 1.507(12) . ?
C19 O2A 1.383(13) . ?
C19 H19A 0.9700 . ?
C19 H19B 0.9700 . ?
O2A H2A 0.8200 . ?
C20 C21 1.348(11) . ?
C20 H20 0.9300 . ?
C21 N9 1.413(9) . ?
N9 N10 1.351(10) . ?
N9 C22 1.357(10) . ?
N10 C24 1.344(10) . ?
C22 C23 1.329(14) . ?
C22 H22 0.9300 . ?
C23 C24 1.449(16) . ?
C23 H23 0.9300 . ?
C24 H24 0.9300 . ?
Cl1 O4 1.352(11) . ?
Cl1 O5 1.375(12) . ?
Cl1 O3 1.391(13) . ?
Cl1 O6 1.409(12) . ?
Cl2 O7 1.334(12) . ?
Cl2 O8 1.385(18) . ?
Cl2 O9 1.388(10) . ?
Cl2 O10 1.393(12) . ?

loop_
_geom_torsion_atom_site_label_1
_geom_torsion_atom_site_label_2
_geom_torsion_atom_site_label_3
_geom_torsion_atom_site_label_4
_geom_torsion
_geom_torsion_site_symmetry_1
_geom_torsion_site_symmetry_2
_geom_torsion_site_symmetry_3
_geom_torsion_site_symmetry_4
_geom_torsion_publ_flag
N8 Fe1 N1 C1 -0.5(10) . . . . ?
N3 Fe1 N1 C1 -178.6(10) . . . . ?
N10 Fe1 N1 C1 -74.6(9) . . . . ?
N6 Fe1 N1 C1 73.9(9) . . . . ?
N5 Fe1 N1 C1 -179.0(8) . . . . ?
N8 Fe1 N1 N2 177.8(5) . . . . ?
N3 Fe1 N1 N2 -0.3(5) . . . . ?
N10 Fe1 N1 N2 103.8(5) . . . . ?
N6 Fe1 N1 N2 -107.7(5) . . . . ?
N5 Fe1 N1 N2 -0.7(8) . . . . ?
C1 N1 N2 C3 2.5(9) . . . . ?
Fe1 N1 N2 C3 -176.4(6) . . . . ?
C1 N1 N2 C4 176.8(7) . . . . ?
Fe1 N1 N2 C4 -2.2(8) . . . . ?
N2 N1 C1 C2 -2.7(10) . . . . ?
Fe1 N1 C1 C2 175.7(7) . . . . ?
N1 C1 C2 C3 1.9(11) . . . . ?
N1 N2 C3 C2 -1.4(10) . . . . ?
C4 N2 C3 C2 -174.8(8) . . . . ?
C1 C2 C3 N2 -0.3(11) . . . . ?
N8 Fe1 N3 C4 -43(5) . . . . ?
N10 Fe1 N3 C4 -86.5(6) . . . . ?
N6 Fe1 N3 C4 92.6(6) . . . . ?
N1 Fe1 N3 C4 2.9(5) . . . . ?
N5 Fe1 N3 C4 -177.4(6) . . . . ?
N8 Fe1 N3 C9 133(5) . . . . ?
N10 Fe1 N3 C9 89.4(6) . . . . ?
N6 Fe1 N3 C9 -91.6(5) . . . . ?
N1 Fe1 N3 C9 178.7(6) . . . . ?
N5 Fe1 N3 C9 -1.5(5) . . . . ?
C9 N3 C4 C5 -3.0(10) . . . . ?
Fe1 N3 C4 C5 172.9(5) . . . . ?
C9 N3 C4 N2 179.3(6) . . . . ?
Fe1 N3 C4 N2 -4.8(8) . . . . ?
C3 N2 C4 N3 177.5(8) . . . . ?
N1 N2 C4 N3 4.5(9) . . . . ?
C3 N2 C4 C5 -0.1(12) . . . . ?
N1 N2 C4 C5 -173.2(7) . . . . ?
N3 C4 C5 C6 2.2(11) . . . . ?
N2 C4 C5 C6 179.6(7) . . . . ?
C4 C5 C6 C8 0.4(12) . . . . ?
C4 C5 C6 C7 -178.2(8) . . . . ?
C8 C6 C7 O1 -136(2) . . . . ?
C5 C6 C7 O1 43(2) . . . . ?
C8 C6 C7 O1A -175.7(16) . . . . ?
C5 C6 C7 O1A 2.9(19) . . . . ?
C5 C6 C8 C9 -2.0(12) . . . . ?
C7 C6 C8 C9 176.6(7) . . . . ?
C4 N3 C9 N4 179.5(6) . . . . ?
Fe1 N3 C9 N4 3.6(8) . . . . ?
C4 N3 C9 C8 1.1(10) . . . . ?
Fe1 N3 C9 C8 -174.8(6) . . . . ?
C6 C8 C9 N3 1.3(12) . . . . ?
C6 C8 C9 N4 -176.9(7) . . . . ?
N3 C9 N4 C10 176.7(8) . . . . ?
C8 C9 N4 C10 -5.0(13) . . . . ?
N3 C9 N4 N5 -4.5(9) . . . . ?
C8 C9 N4 N5 173.8(7) . . . . ?
C10 N4 N5 C12 -0.1(9) . . . . ?
C9 N4 N5 C12 -179.2(7) . . . . ?
C10 N4 N5 Fe1 -177.7(5) . . . . ?
C9 N4 N5 Fe1 3.2(8) . . . . ?
N8 Fe1 N5 C12 4.8(10) . . . . ?
N3 Fe1 N5 C12 -177.1(10) . . . . ?
N10 Fe1 N5 C12 79.2(10) . . . . ?
N6 Fe1 N5 C12 -69.7(10) . . . . ?
N1 Fe1 N5 C12 -176.7(9) . . . . ?
N8 Fe1 N5 N4 -179.0(4) . . . . ?
N3 Fe1 N5 N4 -0.9(4) . . . . ?
N10 Fe1 N5 N4 -104.6(5) . . . . ?
N6 Fe1 N5 N4 106.5(5) . . . . ?
N1 Fe1 N5 N4 -0.5(7) . . . . ?
N5 N4 C10 C11 1.4(10) . . . . ?
C9 N4 C10 C11 -179.7(8) . . . . ?
N4 C10 C11 C12 -2.1(11) . . . . ?
N4 N5 C12 C11 -1.3(10) . . . . ?
Fe1 N5 C12 C11 175.2(7) . . . . ?
C10 C11 C12 N5 2.1(12) . . . . ?
N8 Fe1 N6 C13 179.1(10) . . . . ?
N3 Fe1 N6 C13 1.0(10) . . . . ?
N10 Fe1 N6 C13 179.4(8) . . . . ?
N1 Fe1 N6 C13 75.3(9) . . . . ?
N5 Fe1 N6 C13 -73.8(9) . . . . ?
N8 Fe1 N6 N7 1.0(5) . . . . ?
N3 Fe1 N6 N7 -177.1(4) . . . . ?
N10 Fe1 N6 N7 1.3(8) . . . . ?
N1 Fe1 N6 N7 -102.8(5) . . . . ?
N5 Fe1 N6 N7 108.1(5) . . . . ?
C13 N6 N7 C15 -0.6(8) . . . . ?
Fe1 N6 N7 C15 178.2(5) . . . . ?
C13 N6 N7 C16 -178.3(6) . . . . ?
Fe1 N6 N7 C16 0.5(7) . . . . ?
N7 N6 C13 C14 0.1(10) . . . . ?
Fe1 N6 C13 C14 -178.1(7) . . . . ?
N6 C13 C14 C15 0.5(12) . . . . ?
C13 C14 C15 N7 -0.8(11) . . . . ?
N6 N7 C15 C14 0.9(10) . . . . ?
C16 N7 C15 C14 178.2(8) . . . . ?
N3 Fe1 N8 C16 134(5) . . . . ?
N10 Fe1 N8 C16 177.5(6) . . . . ?
N6 Fe1 N8 C16 -2.7(5) . . . . ?
N1 Fe1 N8 C16 88.1(6) . . . . ?
N5 Fe1 N8 C16 -92.7(6) . . . . ?
N3 Fe1 N8 C21 -43(5) . . . . ?
N10 Fe1 N8 C21 1.1(6) . . . . ?
N6 Fe1 N8 C21 -179.0(6) . . . . ?
N1 Fe1 N8 C21 -88.2(6) . . . . ?
N5 Fe1 N8 C21 90.9(6) . . . . ?
C21 N8 C16 C17 3.6(11) . . . . ?
Fe1 N8 C16 C17 -173.0(5) . . . . ?
C21 N8 C16 N7 -179.8(6) . . . . ?
Fe1 N8 C16 N7 3.7(8) . . . . ?
N6 N7 C16 N8 -2.5(9) . . . . ?
C15 N7 C16 N8 -179.7(8) . . . . ?
N6 N7 C16 C17 174.1(6) . . . . ?
C15 N7 C16 C17 -3.0(12) . . . . ?
N8 C16 C17 C18 -3.8(11) . . . . ?
N7 C16 C17 C18 179.9(7) . . . . ?
C16 C17 C18 C20 2.0(11) . . . . ?
C16 C17 C18 C19 -180.0(7) . . . . ?
C17 C18 C19 O2A -22.6(16) . . . . ?
C20 C18 C19 O2A 155.4(12) . . . . ?
C17 C18 C20 C21 -0.3(12) . . . . ?
C19 C18 C20 C21 -178.3(8) . . . . ?
C18 C20 C21 N8 0.1(12) . . . . ?
C18 C20 C21 N9 177.6(7) . . . . ?
C16 N8 C21 C20 -1.6(11) . . . . ?
Fe1 N8 C21 C20 175.0(6) . . . . ?
C16 N8 C21 N9 -179.4(6) . . . . ?
Fe1 N8 C21 N9 -2.9(9) . . . . ?
C20 C21 N9 N10 -174.0(7) . . . . ?
N8 C21 N9 N10 3.8(9) . . . . ?
C20 C21 N9 C22 8.3(13) . . . . ?
N8 C21 N9 C22 -173.9(8) . . . . ?
C22 N9 N10 C24 -1.9(9) . . . . ?
C21 N9 N10 C24 179.9(7) . . . . ?
C22 N9 N10 Fe1 175.0(6) . . . . ?
C21 N9 N10 Fe1 -3.1(8) . . . . ?
N8 Fe1 N10 C24 176.6(10) . . . . ?
N3 Fe1 N10 C24 -5.2(10) . . . . ?
N6 Fe1 N10 C24 176.4(8) . . . . ?
N1 Fe1 N10 C24 -79.2(9) . . . . ?
N5 Fe1 N10 C24 69.5(10) . . . . ?
N8 Fe1 N10 N9 1.1(5) . . . . ?
N3 Fe1 N10 N9 179.2(5) . . . . ?
N6 Fe1 N10 N9 0.9(8) . . . . ?
N1 Fe1 N10 N9 105.3(5) . . . . ?
N5 Fe1 N10 N9 -106.1(5) . . . . ?
N10 N9 C22 C23 2.3(11) . . . . ?
C21 N9 C22 C23 -179.8(8) . . . . ?
N9 C22 C23 C24 -1.6(12) . . . . ?
N9 N10 C24 C23 0.9(10) . . . . ?
Fe1 N10 C24 C23 -175.0(7) . . . . ?
C22 C23 C24 N10 0.5(12) . . . . ?
